data_4515785
loop_
_publ_author_name
'Messinis, Antonis M.'
'Wright, William R. H.'
'Batsanov, Andrei S.'
'Howard, Judith A. K.'
'Hanton, Martin J.'
'Dyer, Philip W.'

_publ_section_title
;
 Exploration of Homogeneous Ethylene Dimerization Mediated by Tungsten
 Mono(imido) Complexes
;
_journal_issue 12
_journal_name_full 'ACS Catalysis'
_journal_page_first 11235
_journal_paper_doi 10.1021/acscatal.8b02201
_journal_volume 8
_journal_year 2018
_chemical_formula_moiety 'C16 H25 Cl4 N O W'
_chemical_formula_sum 'C16 H25 Cl4 N O W'
_chemical_formula_weight 573.02
_space_group_crystal_system triclinic
_space_group_IT_number 2
_space_group_name_Hall '-P 1'
_space_group_name_H-M_alt 'P -1'
_atom_sites_solution_hydrogens geom
_atom_sites_solution_primary heavy
_atom_sites_solution_secondary difmap
_audit_creation_date 2016-11-30
_audit_creation_method
;
Olex2 1.2-beta
(compiled 2016.11.24 svn.r3356 for OlexSys, GUI svn.r5267)
;
_cell_angle_alpha 95.674(10)
_cell_angle_beta 98.423(9)
_cell_angle_gamma 97.281(9)
_cell_formula_units_Z 4
_cell_length_a 8.5798(7)
_cell_length_b 14.0708(10)
_cell_length_c 17.3875(14)
_cell_measurement_reflns_used 9973
_cell_measurement_temperature 120(2)
_cell_measurement_theta_max 34.58
_cell_measurement_theta_min 2.39
_cell_volume 2044.9(3)
_computing_cell_refinement 'SAINT v7.46A (Bruker, 2008)'
_computing_data_collection 'SMART v5.630 (Bruker, 2003)'
_computing_data_reduction 'SAINT v7.46A (Bruker, 2008)'
_computing_molecular_graphics 'Olex2 (Dolomanov et al., 2009)'
_computing_publication_material 'Olex2 (Dolomanov et al., 2009)'
_computing_structure_refinement 'ShelXL 2014/7 multi-CPU version (Sheldrick, 2015)'
_computing_structure_solution 'SHELXS 2013/1 (Sheldrick, 2008)'
_diffrn_ambient_temperature 120.0
_diffrn_detector_area_resol_mean 5.6
_diffrn_measured_fraction_theta_full 0.999
_diffrn_measured_fraction_theta_max 0.948
_diffrn_measurement_device 'three-circle diffractometer'
_diffrn_measurement_device_type 'Bruker SMART CCD 6000 area detector'
_diffrn_measurement_method '\w scans'
_diffrn_radiation_type MoK\a
_diffrn_radiation_wavelength 0.71073
_diffrn_reflns_av_R_equivalents 0.0333
_diffrn_reflns_av_unetI/netI 0.0417
_diffrn_reflns_Laue_measured_fraction_full 0.999
_diffrn_reflns_Laue_measured_fraction_max 0.948
_diffrn_reflns_limit_h_max 13
_diffrn_reflns_limit_h_min -13
_diffrn_reflns_limit_k_max 22
_diffrn_reflns_limit_k_min -22
_diffrn_reflns_limit_l_max 27
_diffrn_reflns_limit_l_min -27
_diffrn_reflns_number 47614
_diffrn_reflns_point_group_measured_fraction_full 0.999
_diffrn_reflns_point_group_measured_fraction_max 0.948
_diffrn_reflns_theta_full 32.500
_diffrn_reflns_theta_max 34.987
_diffrn_reflns_theta_min 1.192
_diffrn_source 'sealed X-ray tube'
_exptl_absorpt_coefficient_mu 6.174
_exptl_absorpt_correction_T_max 0.8004
_exptl_absorpt_correction_T_min 0.3666
_exptl_absorpt_correction_type multi-scan
_exptl_absorpt_process_details
;
SADABS-2008/1 (Bruker,2008) was used for absorption correction.
wR2(int) was 0.0568 before and 0.0442 after correction.
The Ratio of minimum to maximum transmission is 0.4580.
The \l/2 correction factor is 0.0015.
;
_exptl_crystal_colour yellow
_exptl_crystal_colour_primary yellow
_exptl_crystal_density_diffrn 1.861
_exptl_crystal_description blade
_exptl_crystal_F_000 1112
_exptl_crystal_size_max 0.24
_exptl_crystal_size_mid 0.1
_exptl_crystal_size_min 0.04
_refine_diff_density_max 3.136
_refine_diff_density_min -1.107
_refine_diff_density_rms 0.150
_refine_ls_extinction_method none
_refine_ls_goodness_of_fit_ref 1.030
_refine_ls_hydrogen_treatment constr
_refine_ls_matrix_type full
_refine_ls_number_parameters 443
_refine_ls_number_reflns 17049
_refine_ls_number_restraints 21
_refine_ls_restrained_S_all 1.030
_refine_ls_R_factor_all 0.0433
_refine_ls_R_factor_gt 0.0284
_refine_ls_shift/su_max 0.005
_refine_ls_shift/su_mean 0.000
_refine_ls_structure_factor_coef Fsqd
_refine_ls_weighting_details 'w=1/[\s^2^(Fo^2^)+(0.0240P)^2^+0.8250P] where P=(Fo^2^+2Fc^2^)/3'
_refine_ls_weighting_scheme calc
_refine_ls_wR_factor_gt 0.0596
_refine_ls_wR_factor_ref 0.0645
_reflns_Friedel_coverage 0.000
_reflns_number_gt 13303
_reflns_number_total 17049
_reflns_threshold_expression 'I > 2\s(I)'
_cod_data_source_file cs8b02201_si_002.cif
_cod_data_source_block 2g
_cod_database_code 4515785
_ccdc_comments 'redetermination of XAKNAB, CCDC-1434397'
_shelx_space_group_comment
;
The symmetry employed for this shelxl refinement is uniquely defined
by the following loop, which should always be used as a source of
symmetry information in preference to the above space-group names.
They are only intended as comments.
;
_shelx_estimated_absorpt_t_max 0.790
_shelx_estimated_absorpt_t_min 0.319
_olex2_refinement_description
;
1. Fixed Uiso
 At 1.2 times of:
  All C(H) groups, All C(H,H) groups, All C(H,H,H,H) groups
2. Restrained distances
 C23A-C24 \\sim C23B-C24 \\sim C26B-C25B \\sim C26A-C25A \\sim C25A-C24 \\sim
C25B-C24
 with sigma of 0.02
 O2-C23A \\sim O2-C23B \\sim O2-C26B \\sim O2-C26A
 with sigma of 0.02
3. Others
 Uiso(H12A)=Uiso(H12B)=Uiso(H12C)=FVAR(1)
 Uiso(H13A)=Uiso(H13B)=Uiso(H13C)=FVAR(2)
 Uiso(H15A)=Uiso(H15B)=Uiso(H15C)=FVAR(3)
 Uiso(H16A)=Uiso(H16B)=Uiso(H16C)=FVAR(4)
 Uiso(H28A)=Uiso(H28B)=Uiso(H28C)=FVAR(5)
 Uiso(H29A)=Uiso(H29B)=Uiso(H29C)=FVAR(6)
 Uiso(H31A)=Uiso(H31B)=Uiso(H31C)=FVAR(7)
 Uiso(H32A)=Uiso(H32B)=Uiso(H32C)=FVAR(8)
 Fixed Sof: C23A(0.667) H23A(0.667) H23B(0.667) C23B(0.333) H23C(0.333)
 H23D(0.333) H24A(0.667) H24B(0.667) H24C(0.333) H24D(0.333) C25A(0.667)
 H25A(0.667) H25B(0.667) C25B(0.333) H25C(0.333) H25D(0.333) C26A(0.667)
 H26A(0.667) H26B(0.667) C26B(0.333) H26C(0.333) H26D(0.333)
4.a Riding coordinates:
 C3(H3), C4(H4), C5(H5), C7(H7A,H7B), C8(H8A,H8B), C9(H9A,H9B), C10(H10A,H10B),
  C11(H11), C14(H14), C19(H19), C20(H20), C21(H21), C23A(H23A,H23B), C23B(H23C,
 H23D), C24(H24A,H24B), C24(H24C,H24D), C25A(H25A,H25B), C25B(H25C,H25D),
 C26A(H26A,H26B), C26B(H26C,H26D), C27(H27), C30(H30)
4.b Rotating group:
 C12(H12A,H12B,H12C), C13(H13A,H13B,H13C), C15(H15A,H15B,H15C), C16(H16A,H16B,
 H16C), C28(H28A,H28B,H28C), C29(H29A,H29B,H29C), C31(H31A,H31B,H31C), C32(H32A,
 H32B,H32C)
;

loop_
_space_group_symop_operation_xyz
'x, y, z'
'-x, -y, -z'

loop_
_atom_site_label
_atom_site_type_symbol
_atom_site_fract_x
_atom_site_fract_y
_atom_site_fract_z
_atom_site_U_iso_or_equiv
_atom_site_adp_type
_atom_site_occupancy
_atom_site_site_symmetry_order
_atom_site_calc_flag
_atom_site_refinement_flags_posn
_atom_site_refinement_flags_occupancy
_atom_site_disorder_assembly
_atom_site_disorder_group
W1 W 0.08364(2) 0.31800(2) 0.65339(2) 0.01630(3) Uani 1 1 d . . . .
Cl1 Cl -0.00445(8) 0.33038(5) 0.77359(4) 0.02441(12) Uani 1 1 d . . . .
Cl2 Cl -0.08187(8) 0.17134(5) 0.61533(4) 0.02449(12) Uani 1 1 d . . . .
Cl3 Cl 0.12385(8) 0.32194(5) 0.52307(4) 0.02450(12) Uani 1 1 d . . . .
Cl4 Cl 0.20147(8) 0.47977(5) 0.67847(4) 0.02622(13) Uani 1 1 d . . . .
O1 O -0.1397(2) 0.38017(13) 0.61374(11) 0.0216(4) Uani 1 1 d . . . .
N1 N 0.2537(2) 0.26935(15) 0.68467(12) 0.0171(4) Uani 1 1 d . . . .
C1 C 0.3873(3) 0.22739(18) 0.70984(14) 0.0168(4) Uani 1 1 d . . . .
C2 C 0.4148(3) 0.14412(19) 0.66419(15) 0.0208(5) Uani 1 1 d . . . .
C3 C 0.5481(3) 0.1024(2) 0.69187(18) 0.0258(6) Uani 1 1 d . . . .
H3 H 0.5708 0.0464 0.6629 0.031 Uiso 1 1 d R . . .
C4 C 0.6477(3) 0.1409(2) 0.76048(18) 0.0272(6) Uani 1 1 d . . . .
H4 H 0.7378 0.1112 0.7779 0.033 Uiso 1 1 d R . . .
C5 C 0.6180(3) 0.2222(2) 0.80426(16) 0.0242(5) Uani 1 1 d . . . .
H5 H 0.6871 0.2468 0.8518 0.029 Uiso 1 1 d R . . .
C6 C 0.4883(3) 0.26894(18) 0.77994(14) 0.0188(5) Uani 1 1 d . . . .
C7 C -0.3016(3) 0.3346(2) 0.6192(2) 0.0328(7) Uani 1 1 d . . . .
H7A H -0.3056 0.3129 0.6714 0.039 Uiso 1 1 d R . . .
H7B H -0.3367 0.2784 0.5787 0.039 Uiso 1 1 d R . . .
C8 C -0.4047(3) 0.4125(2) 0.60609(19) 0.0284(6) Uani 1 1 d . . . .
H8A H -0.4078 0.4522 0.6560 0.034 Uiso 1 1 d R . . .
H8B H -0.5147 0.3844 0.5819 0.034 Uiso 1 1 d R . . .
C9 C -0.3236(3) 0.4717(2) 0.55098(17) 0.0262(6) Uani 1 1 d . . . .
H9A H -0.3500 0.5383 0.5550 0.031 Uiso 1 1 d R . . .
H9B H -0.3545 0.4417 0.4960 0.031 Uiso 1 1 d R . . .
C10 C -0.1476(3) 0.4708(2) 0.57997(19) 0.0273(6) Uani 1 1 d . . . .
H10A H -0.0862 0.4734 0.5361 0.033 Uiso 1 1 d R . . .
H10B H -0.1043 0.5266 0.6199 0.033 Uiso 1 1 d R . . .
C11 C 0.3096(4) 0.1025(2) 0.58752(17) 0.0276(6) Uani 1 1 d . . . .
H11 H 0.2154 0.1379 0.5814 0.033 Uiso 1 1 d R . . .
C12 C 0.3985(5) 0.1189(3) 0.51911(19) 0.0437(9) Uani 1 1 d . . . .
H12A H 0.4190 0.1882 0.5151 0.061(8) Uiso 1 1 d GR . . .
H12B H 0.3338 0.0857 0.4705 0.061(8) Uiso 1 1 d GR . . .
H12C H 0.4999 0.0933 0.5279 0.061(8) Uiso 1 1 d GR . . .
C13 C 0.2486(5) -0.0036(3) 0.5857(2) 0.0461(9) Uani 1 1 d . . . .
H13A H 0.3390 -0.0399 0.5924 0.061(8) Uiso 1 1 d GR . . .
H13B H 0.1807 -0.0271 0.5354 0.061(8) Uiso 1 1 d GR . . .
H13C H 0.1869 -0.0125 0.6283 0.061(8) Uiso 1 1 d GR . . .
C14 C 0.4574(3) 0.3589(2) 0.82730(16) 0.0254(5) Uani 1 1 d . . . .
H14 H 0.3798 0.3903 0.7933 0.030 Uiso 1 1 d R . . .
C15 C 0.6091(4) 0.4320(2) 0.8539(2) 0.0391(8) Uani 1 1 d . . . .
H15A H 0.6822 0.4056 0.8922 0.050(7) Uiso 1 1 d GR . . .
H15B H 0.5814 0.4922 0.8778 0.050(7) Uiso 1 1 d GR . . .
H15C H 0.6607 0.4447 0.8085 0.050(7) Uiso 1 1 d GR . . .
C16 C 0.3814(4) 0.3317(3) 0.89790(18) 0.0359(7) Uani 1 1 d . . . .
H16A H 0.2817 0.2878 0.8797 0.051(7) Uiso 1 1 d GR . . .
H16B H 0.3591 0.3901 0.9274 0.051(7) Uiso 1 1 d GR . . .
H16C H 0.4546 0.2997 0.9318 0.051(7) Uiso 1 1 d GR . . .
W2 W 0.70105(2) 0.79754(2) 0.79152(2) 0.01767(3) Uani 1 1 d . . . .
Cl5 Cl 0.61406(8) 0.93325(5) 0.84853(4) 0.02643(13) Uani 1 1 d . . . .
Cl6 Cl 0.76458(8) 0.88260(5) 0.68887(4) 0.02757(14) Uani 1 1 d . . . .
Cl7 Cl 0.73551(9) 0.65506(5) 0.71820(4) 0.03006(15) Uani 1 1 d . . . .
Cl8 Cl 0.58149(8) 0.70520(5) 0.87669(4) 0.02821(14) Uani 1 1 d . . . .
O2 O 0.4556(2) 0.77078(14) 0.72031(11) 0.0229(4) Uani 1 1 d D . . .
N2 N 0.8907(3) 0.81851(15) 0.84526(12) 0.0182(4) Uani 1 1 d . . . .
C17 C 1.0422(3) 0.83457(18) 0.88839(14) 0.0175(4) Uani 1 1 d . . . .
C18 C 1.1026(3) 0.75645(19) 0.92228(15) 0.0199(5) Uani 1 1 d . . . .
C19 C 1.2528(3) 0.7762(2) 0.96850(17) 0.0280(6) Uani 1 1 d . . . .
H19 H 1.2976 0.7256 0.9920 0.034 Uiso 1 1 d R . . .
C20 C 1.3371(4) 0.8679(3) 0.9807(2) 0.0355(7) Uani 1 1 d . . . .
H20 H 1.4382 0.8798 1.0133 0.043 Uiso 1 1 d R . . .
C21 C 1.2766(4) 0.9430(2) 0.94602(19) 0.0325(7) Uani 1 1 d . . . .
H21 H 1.3379 1.0054 0.9545 0.039 Uiso 1 1 d R . . .
C22 C 1.1289(3) 0.92875(19) 0.89932(15) 0.0206(5) Uani 1 1 d . . . .
C23A C 0.4119(5) 0.7154(3) 0.6422(2) 0.0260(8) Uani 0.667 1 d D P A 1
H23A H 0.4191 0.6462 0.6454 0.031 Uiso 0.667 1 d R P A 1
H23B H 0.4832 0.7395 0.6063 0.031 Uiso 0.667 1 d R P A 1
C23B C 0.4208(9) 0.7648(7) 0.6338(5) 0.0256(17) Uiso 0.333 1 d D P A 2
H23C H 0.4806 0.7175 0.6095 0.031 Uiso 0.333 1 d R P A 2
H23D H 0.4485 0.8282 0.6154 0.031 Uiso 0.333 1 d R P A 2
C24 C 0.2423(4) 0.7297(2) 0.61419(19) 0.0323(7) Uani 1 1 d D . . .
H24A H 0.1829 0.6723 0.5798 0.039 Uiso 0.667 1 d R P A 1
H24B H 0.2387 0.7870 0.5857 0.039 Uiso 0.667 1 d R P A 1
H24C H 0.1953 0.7557 0.5667 0.039 Uiso 0.333 1 d R P A 2
H24D H 0.2194 0.6583 0.6057 0.039 Uiso 0.333 1 d R P A 2
C25A C 0.1751(7) 0.7452(7) 0.6901(4) 0.0343(16) Uani 0.667 1 d D P A 1
H25A H 0.0833 0.7814 0.6837 0.041 Uiso 0.667 1 d R P A 1
H25B H 0.1417 0.6826 0.7086 0.041 Uiso 0.667 1 d R P A 1
C25B C 0.1788(19) 0.7685(13) 0.6860(7) 0.038(5) Uiso 0.333 1 d D P A 2
H25C H 0.0753 0.7309 0.6900 0.046 Uiso 0.333 1 d R P A 2
H25D H 0.1652 0.8371 0.6842 0.046 Uiso 0.333 1 d R P A 2
C26A C 0.3130(5) 0.8013(4) 0.7464(3) 0.0303(10) Uani 0.667 1 d D P A 1
H26A H 0.3131 0.8713 0.7441 0.036 Uiso 0.667 1 d R P A 1
H26B H 0.3081 0.7877 0.8009 0.036 Uiso 0.667 1 d R P A 1
C26B C 0.3064(10) 0.7560(7) 0.7514(5) 0.027(2) Uiso 0.333 1 d D P A 2
H26C H 0.3073 0.8052 0.7963 0.032 Uiso 0.333 1 d R P A 2
H26D H 0.2874 0.6911 0.7685 0.032 Uiso 0.333 1 d R P A 2
C27 C 1.0101(4) 0.65593(19) 0.91123(16) 0.0257(6) Uani 1 1 d . . . .
H27 H 0.9160 0.6530 0.8692 0.031 Uiso 1 1 d R . . .
C28 C 1.1128(5) 0.5782(2) 0.8863(2) 0.0438(9) Uani 1 1 d . . . .
H28A H 1.1552 0.5940 0.8391 0.100(11) Uiso 1 1 d GR . . .
H28B H 1.0466 0.5148 0.8754 0.100(11) Uiso 1 1 d GR . . .
H28C H 1.2012 0.5767 0.9287 0.100(11) Uiso 1 1 d GR . . .
C29 C 0.9503(4) 0.6341(2) 0.98662(19) 0.0334(7) Uani 1 1 d . . . .
H29A H 1.0412 0.6369 1.0285 0.037(6) Uiso 1 1 d GR . . .
H29B H 0.8882 0.5695 0.9787 0.037(6) Uiso 1 1 d GR . . .
H29C H 0.8828 0.6819 1.0012 0.037(6) Uiso 1 1 d GR . . .
C30 C 1.0653(4) 1.01150(19) 0.86109(16) 0.0256(5) Uani 1 1 d . . . .
H30 H 0.9556 0.9868 0.8324 0.031 Uiso 1 1 d R . . .
C31 C 1.1660(6) 1.0460(3) 0.8014(2) 0.0580(13) Uani 1 1 d . . . .
H31A H 1.2760 1.0673 0.8274 0.067(8) Uiso 1 1 d GR . . .
H31B H 1.1231 1.1000 0.7783 0.067(8) Uiso 1 1 d GR . . .
H31C H 1.1639 0.9930 0.7601 0.067(8) Uiso 1 1 d GR . . .
C32 C 1.0523(5) 1.0957(2) 0.9207(2) 0.0421(8) Uani 1 1 d . . . .
H32A H 0.9771 1.0744 0.9550 0.062(8) Uiso 1 1 d GR . . .
H32B H 1.0143 1.1480 0.8933 0.062(8) Uiso 1 1 d GR . . .
H32C H 1.1571 1.1188 0.9521 0.062(8) Uiso 1 1 d GR . . .

loop_
_atom_site_aniso_label
_atom_site_aniso_U_11
_atom_site_aniso_U_22
_atom_site_aniso_U_33
_atom_site_aniso_U_23
_atom_site_aniso_U_13
_atom_site_aniso_U_12
W1 0.01329(4) 0.01644(5) 0.01924(5) 0.00275(3) 0.00184(3) 0.00283(3)
Cl1 0.0225(3) 0.0294(3) 0.0219(3) 0.0005(2) 0.0063(2) 0.0050(2)
Cl2 0.0203(3) 0.0208(3) 0.0302(3) -0.0007(2) 0.0025(2) -0.0009(2)
Cl3 0.0209(3) 0.0334(3) 0.0208(3) 0.0077(2) 0.0034(2) 0.0066(2)
Cl4 0.0205(3) 0.0179(3) 0.0390(4) 0.0036(2) 0.0023(3) 0.0011(2)
O1 0.0135(8) 0.0232(9) 0.0305(10) 0.0114(8) 0.0043(7) 0.0046(7)
N1 0.0182(9) 0.0151(9) 0.0169(9) 0.0010(7) 0.0015(7) 0.0011(7)
C1 0.0156(10) 0.0186(11) 0.0172(11) 0.0053(8) 0.0026(8) 0.0039(8)
C2 0.0224(12) 0.0214(12) 0.0212(12) 0.0061(9) 0.0075(10) 0.0055(10)
C3 0.0242(13) 0.0227(13) 0.0348(15) 0.0076(11) 0.0104(11) 0.0096(10)
C4 0.0185(12) 0.0318(15) 0.0359(15) 0.0164(12) 0.0052(11) 0.0104(11)
C5 0.0217(12) 0.0294(14) 0.0224(13) 0.0117(10) 0.0004(10) 0.0047(10)
C6 0.0178(11) 0.0214(12) 0.0173(11) 0.0056(9) 0.0023(9) 0.0015(9)
C7 0.0167(12) 0.0382(17) 0.0473(19) 0.0167(14) 0.0086(12) 0.0051(12)
C8 0.0169(12) 0.0319(15) 0.0386(16) 0.0099(12) 0.0055(11) 0.0060(11)
C9 0.0207(12) 0.0333(15) 0.0272(14) 0.0094(11) 0.0039(10) 0.0091(11)
C10 0.0192(12) 0.0270(14) 0.0421(17) 0.0170(12) 0.0105(11) 0.0109(10)
C11 0.0329(15) 0.0272(14) 0.0235(13) -0.0018(10) 0.0054(11) 0.0102(12)
C12 0.056(2) 0.052(2) 0.0220(15) 0.0098(14) 0.0062(15) 0.0003(18)
C13 0.066(3) 0.0347(18) 0.0308(17) -0.0050(14) 0.0080(17) -0.0137(17)
C14 0.0269(13) 0.0259(13) 0.0208(12) 0.0009(10) -0.0020(10) 0.0029(11)
C15 0.0397(18) 0.0333(17) 0.0387(18) -0.0004(14) -0.0005(15) -0.0038(14)
C16 0.0354(17) 0.0455(19) 0.0264(15) -0.0015(13) 0.0084(13) 0.0053(14)
W2 0.01826(5) 0.01712(5) 0.01716(5) 0.00231(3) 0.00118(4) 0.00252(4)
Cl5 0.0306(3) 0.0213(3) 0.0284(3) 0.0002(2) 0.0076(3) 0.0061(2)
Cl6 0.0271(3) 0.0357(4) 0.0217(3) 0.0110(3) 0.0046(2) 0.0043(3)
Cl7 0.0270(3) 0.0265(3) 0.0333(4) -0.0080(3) -0.0017(3) 0.0076(3)
Cl8 0.0264(3) 0.0277(3) 0.0320(3) 0.0127(3) 0.0058(3) 0.0012(3)
O2 0.0189(9) 0.0292(10) 0.0193(9) -0.0001(7) 0.0007(7) 0.0040(7)
N2 0.0204(10) 0.0163(9) 0.0182(10) 0.0029(7) 0.0037(8) 0.0019(8)
C17 0.0184(11) 0.0184(11) 0.0141(10) -0.0002(8) 0.0018(8) -0.0004(9)
C18 0.0217(12) 0.0213(12) 0.0165(11) 0.0015(9) 0.0028(9) 0.0037(9)
C19 0.0241(13) 0.0348(15) 0.0247(14) 0.0049(11) 0.0010(11) 0.0049(11)
C20 0.0220(14) 0.0427(18) 0.0367(17) 0.0061(14) -0.0041(12) -0.0061(13)
C21 0.0275(15) 0.0310(15) 0.0345(16) 0.0037(12) 0.0031(12) -0.0106(12)
C22 0.0221(12) 0.0209(12) 0.0181(11) 0.0009(9) 0.0061(9) -0.0025(9)
C23A 0.0186(18) 0.032(2) 0.023(2) -0.0048(17) -0.0036(15) -0.0012(16)
C24 0.0277(15) 0.0291(15) 0.0356(16) 0.0026(12) -0.0077(12) 0.0021(12)
C25A 0.015(2) 0.034(4) 0.051(4) -0.002(3) -0.0007(19) 0.003(2)
C26A 0.020(2) 0.038(3) 0.033(2) 0.000(2) 0.0034(17) 0.0121(19)
C27 0.0339(15) 0.0176(12) 0.0233(13) 0.0049(10) -0.0040(11) 0.0038(11)
C28 0.064(2) 0.0201(14) 0.052(2) -0.0083(14) 0.0327(19) 0.0045(15)
C29 0.0355(16) 0.0269(15) 0.0396(17) 0.0087(12) 0.0129(14) 0.0004(12)
C30 0.0314(14) 0.0198(12) 0.0243(13) 0.0030(10) 0.0058(11) -0.0025(10)
C31 0.097(4) 0.045(2) 0.052(2) 0.0243(18) 0.050(2) 0.029(2)
C32 0.068(3) 0.0315(17) 0.0320(17) 0.0004(13) 0.0184(17) 0.0176(17)

loop_
_atom_type_symbol
_atom_type_description
_atom_type_scat_dispersion_real
_atom_type_scat_dispersion_imag
_atom_type_scat_source
C C 0.0033 0.0016 'International Tables Vol C Tables 4.2.6.8 and 6.1.1.4'
H H 0.0000 0.0000 'International Tables Vol C Tables 4.2.6.8 and 6.1.1.4'
Cl Cl 0.1484 0.1585 'International Tables Vol C Tables 4.2.6.8 and 6.1.1.4'
N N 0.0061 0.0033 'International Tables Vol C Tables 4.2.6.8 and 6.1.1.4'
O O 0.0106 0.0060 'International Tables Vol C Tables 4.2.6.8 and 6.1.1.4'
W W -0.8490 6.8722 'International Tables Vol C Tables 4.2.6.8 and 6.1.1.4'

loop_
_exptl_crystal_face_index_h
_exptl_crystal_face_index_k
_exptl_crystal_face_index_l
_exptl_crystal_face_perp_dist
0.00 1.00 1.00 0.0200
0.00 -1.00 -1.00 0.0200
0.00 -2.00 1.00 0.0400
0.00 2.00 -1.00 0.0400
1.00 1.00 -1.00 0.0800
-1.00 2.00 -1.00 0.0800
3.00 -1.00 -2.00 0.1100
-1.00 0.00 1.00 0.1100

loop_
_geom_angle_atom_site_label_1
_geom_angle_atom_site_label_2
_geom_angle_atom_site_label_3
_geom_angle
Cl1 W1 Cl2 90.38(3)
Cl1 W1 Cl3 167.40(2)
Cl1 W1 Cl4 90.00(3)
Cl2 W1 Cl3 88.97(3)
Cl2 W1 Cl4 167.28(2)
Cl4 W1 Cl3 87.90(3)
O1 W1 Cl1 83.10(5)
O1 W1 Cl2 83.25(5)
O1 W1 Cl3 84.32(5)
O1 W1 Cl4 84.17(5)
N1 W1 Cl1 96.25(7)
N1 W1 Cl2 96.27(7)
N1 W1 Cl3 96.33(7)
N1 W1 Cl4 96.32(7)
N1 W1 O1 179.20(8)
C7 O1 W1 124.22(16)
C10 O1 W1 125.99(15)
C10 O1 C7 109.78(19)
C1 N1 W1 178.13(18)
N1 C1 C2 118.1(2)
N1 C1 C6 118.8(2)
C6 C1 C2 123.1(2)
C1 C2 C11 122.6(2)
C3 C2 C1 116.8(2)
C3 C2 C11 120.6(2)
C4 C3 C2 121.4(3)
C3 C4 C5 120.8(2)
C4 C5 C6 121.3(3)
C1 C6 C14 122.1(2)
C5 C6 C1 116.7(2)
C5 C6 C14 121.2(2)
O1 C7 C8 104.7(2)
C7 C8 C9 103.6(2)
C8 C9 C10 102.9(2)
O1 C10 C9 105.3(2)
C2 C11 C12 110.2(3)
C13 C11 C2 112.4(3)
C13 C11 C12 110.5(3)
C6 C14 C15 112.3(2)
C6 C14 C16 110.1(2)
C16 C14 C15 110.5(3)
Cl5 W2 Cl6 89.62(3)
Cl5 W2 Cl7 167.97(3)
Cl5 W2 Cl8 89.61(3)
Cl6 W2 Cl7 88.88(3)
Cl8 W2 Cl6 167.15(3)
Cl8 W2 Cl7 89.21(3)
O2 W2 Cl5 84.05(5)
O2 W2 Cl6 83.60(5)
O2 W2 Cl7 83.92(5)
O2 W2 Cl8 83.56(5)
N2 W2 Cl5 96.16(7)
N2 W2 Cl6 95.72(7)
N2 W2 Cl7 95.86(7)
N2 W2 Cl8 97.12(7)
N2 W2 O2 179.29(9)
C23A O2 W2 125.23(19)
C23B O2 W2 124.8(3)
C26A O2 W2 125.2(2)
C26A O2 C23A 109.5(3)
C26B O2 W2 125.8(4)
C26B O2 C23B 109.4(5)
C17 N2 W2 179.6(2)
N2 C17 C18 118.4(2)
N2 C17 C22 119.0(2)
C22 C17 C18 122.5(2)
C17 C18 C27 122.7(2)
C19 C18 C17 117.0(2)
C19 C18 C27 120.3(2)
C20 C19 C18 121.1(3)
C19 C20 C21 121.0(3)
C22 C21 C20 121.1(3)
C17 C22 C30 122.2(2)
C21 C22 C17 117.3(3)
C21 C22 C30 120.5(2)
O2 C23A C24 105.4(3)
O2 C23B C24 104.0(5)
C23A C24 C25A 103.0(3)
C25B C24 C23B 103.5(7)
C26A C25A C24 103.6(4)
C26B C25B C24 102.5(9)
O2 C26A C25A 105.5(4)
O2 C26B C25B 105.7(8)
C18 C27 C28 111.8(3)
C18 C27 C29 109.9(2)
C29 C27 C28 109.6(2)
C22 C30 C31 111.4(3)
C22 C30 C32 112.4(2)
C32 C30 C31 110.1(3)

loop_
_geom_bond_atom_site_label_1
_geom_bond_atom_site_label_2
_geom_bond_distance
W1 Cl1 2.3225(7)
W1 Cl2 2.3292(7)
W1 Cl3 2.3463(7)
W1 Cl4 2.3419(7)
W1 O1 2.2518(17)
W1 N1 1.729(2)
O1 C7 1.475(3)
O1 C10 1.461(3)
N1 C1 1.389(3)
C1 C2 1.414(4)
C1 C6 1.414(3)
C2 C3 1.396(4)
C2 C11 1.515(4)
C3 C4 1.379(4)
C4 C5 1.383(4)
C5 C6 1.397(4)
C6 C14 1.514(4)
C7 C8 1.507(4)
C8 C9 1.518(4)
C9 C10 1.522(4)
C11 C12 1.525(4)
C11 C13 1.514(4)
C14 C15 1.535(4)
C14 C16 1.531(4)
W2 Cl5 2.3215(7)
W2 Cl6 2.3361(7)
W2 Cl7 2.3425(7)
W2 Cl8 2.3282(7)
W2 O2 2.2479(19)
W2 N2 1.728(2)
O2 C23A 1.469(4)
O2 C23B 1.481(8)
O2 C26A 1.464(4)
O2 C26B 1.460(9)
N2 C17 1.382(3)
C17 C18 1.417(4)
C17 C22 1.416(3)
C18 C19 1.395(4)
C18 C27 1.511(4)
C19 C20 1.377(4)
C20 C21 1.387(5)
C21 C22 1.382(4)
C22 C30 1.518(4)
C23A C24 1.511(5)
C23B C24 1.526(8)
C24 C25A 1.522(7)
C24 C25B 1.515(12)
C25A C26A 1.501(7)
C25B C26B 1.498(13)
C27 C28 1.557(4)
C27 C29 1.521(4)
C30 C31 1.522(4)
C30 C32 1.521(4)
